data_7047585
loop_
_publ_author_name
'Arumugam, Ramar'
'Shankar, Bhaskaran'
'Shanmugam, Ramasamy'
'Arumuganathan, T.'
'Sathiyendiran, Malaichamy'

_publ_section_title
;
 Phosphine oxide-based tricarbonylrhenium(i) complexes from
 phosphine/phosphine oxide and dihydroxybenzoquinones.
;
_journal_issue 39
_journal_name_full 'Dalton transactions (Cambridge, England : 2003)'
_journal_page_first 13894
_journal_page_last 13901
_journal_paper_doi 10.1039/c8dt02985g
_journal_volume 47
_journal_year 2018
_chemical_formula_moiety 'C48 H30 Cl2 O12 P2 Re2'
_chemical_formula_sum 'C48 H30 Cl2 O12 P2 Re2'
_chemical_formula_weight 1303.96
_space_group_crystal_system monoclinic
_space_group_IT_number 15
_space_group_name_Hall '-I 2ya'
_space_group_name_H-M_alt 'I 1 2/a 1'
_symmetry_space_group_name_Hall '-I 2ya'
_symmetry_space_group_name_H-M 'I 1 2/a 1'
_atom_sites_solution_hydrogens geom
_audit_creation_method SHELXL-2018/3
_audit_update_record
;
2018-08-26 deposited with the CCDC.
2018-09-03 downloaded from the CCDC.
;
_cell_angle_alpha 90
_cell_angle_beta 111.474(10)
_cell_angle_gamma 90
_cell_formula_units_Z 4
_cell_length_a 25.917(4)
_cell_length_b 9.2842(11)
_cell_length_c 29.980(4)
_cell_measurement_reflns_used 3940
_cell_measurement_temperature 296(2)
_cell_measurement_theta_max 25.3
_cell_measurement_theta_min 3.4
_cell_volume 6713.0(16)
_computing_cell_refinement 'Bruker SAINT'
_computing_data_collection 'Bruker APEX2'
_computing_data_reduction 'Bruker SAINT'
_computing_molecular_graphics 'Bruker SHELXTL'
_computing_publication_material 'Bruker SHELXTL'
_computing_structure_refinement 'SHELXL-2018/3 (Sheldrick, 2018)'
_computing_structure_solution 'SHELXT 2018/2 (Sheldrick, 2018)'
_diffrn_ambient_temperature 296(2)
_diffrn_measured_fraction_theta_full 0.987
_diffrn_measured_fraction_theta_max 0.987
_diffrn_measurement_device_type 'Bruker APEX-II CCD'
_diffrn_measurement_method '\f and \w scans'
_diffrn_radiation_type MoK\a
_diffrn_radiation_wavelength 0.71075
_diffrn_reflns_av_R_equivalents 0.0409
_diffrn_reflns_av_unetI/netI 0.0486
_diffrn_reflns_Laue_measured_fraction_full 0.987
_diffrn_reflns_Laue_measured_fraction_max 0.987
_diffrn_reflns_limit_h_max 26
_diffrn_reflns_limit_h_min -30
_diffrn_reflns_limit_k_max 10
_diffrn_reflns_limit_k_min -11
_diffrn_reflns_limit_l_max 30
_diffrn_reflns_limit_l_min -35
_diffrn_reflns_number 15131
_diffrn_reflns_point_group_measured_fraction_full 0.987
_diffrn_reflns_point_group_measured_fraction_max 0.987
_diffrn_reflns_theta_full 25.000
_diffrn_reflns_theta_max 25.000
_diffrn_reflns_theta_min 2.926
_exptl_absorpt_coefficient_mu 3.774
_exptl_absorpt_correction_T_max 0.834
_exptl_absorpt_correction_T_min 0.728
_exptl_absorpt_correction_type multi-scan
_exptl_absorpt_process_details SADABS
_exptl_crystal_colour 'Dark red'
_exptl_crystal_density_diffrn 1.290
_exptl_crystal_description Needle
_exptl_crystal_F_000 2512
_exptl_crystal_size_max 0.090
_exptl_crystal_size_mid 0.070
_exptl_crystal_size_min 0.050
_refine_diff_density_max 0.834
_refine_diff_density_min -1.402
_refine_diff_density_rms 0.130
_refine_ls_extinction_method none
_refine_ls_goodness_of_fit_ref 1.104
_refine_ls_hydrogen_treatment constr
_refine_ls_matrix_type full
_refine_ls_number_parameters 289
_refine_ls_number_reflns 5822
_refine_ls_number_restraints 0
_refine_ls_restrained_S_all 1.104
_refine_ls_R_factor_all 0.0556
_refine_ls_R_factor_gt 0.0516
_refine_ls_shift/su_max 0.001
_refine_ls_shift/su_mean 0.000
_refine_ls_structure_factor_coef Fsqd
_refine_ls_weighting_details 'w=1/[\s^2^(Fo^2^)+(0.0370P)^2^+82.8307P] where P=(Fo^2^+2Fc^2^)/3'
_refine_ls_weighting_scheme calc
_refine_ls_wR_factor_gt 0.1145
_refine_ls_wR_factor_ref 0.1168
_reflns_Friedel_coverage 0.000
_reflns_number_gt 5374
_reflns_number_total 5822
_reflns_threshold_expression 'I > 2\s(I)'
_cod_data_source_file c8dt02985g2.cif
_cod_data_source_block Complex_6
_cod_depositor_comments 'Adding full bibliography for 7047584--7047588.cif.'
_cod_database_code 7047585
_shelx_shelxl_version_number 2018/3
_shelx_space_group_comment
;
The symmetry employed for this shelxl refinement is uniquely defined
by the following loop, which should always be used as a source of
symmetry information in preference to the above space-group names.
They are only intended as comments.
;
_shelx_estimated_absorpt_t_min 0.728
_shelx_estimated_absorpt_t_max 0.834

loop_
_space_group_symop_operation_xyz
'x, y, z'
'-x+1/2, y, -z'
'x+1/2, y+1/2, z+1/2'
'-x+1, y+1/2, -z+1/2'
'-x, -y, -z'
'x-1/2, -y, z'
'-x+1/2, -y+1/2, -z+1/2'
'x, -y+1/2, z+1/2'

loop_
_atom_site_label
_atom_site_type_symbol
_atom_site_fract_x
_atom_site_fract_y
_atom_site_fract_z
_atom_site_U_iso_or_equiv
_atom_site_adp_type
_atom_site_occupancy
_atom_site_site_symmetry_order
_atom_site_calc_flag
_atom_site_refinement_flags_posn
_atom_site_refinement_flags_adp
Re1 Re 0.38520(2) 0.93439(3) 0.34950(2) 0.03373(12) Uani 1 1 d . .
P1 P 0.43363(8) 0.60520(19) 0.32112(7) 0.0332(4) Uani 1 1 d . .
O2 O 0.33033(19) 0.9490(5) 0.27581(17) 0.0317(11) Uani 1 1 d . .
O1 O 0.17988(19) 0.7206(5) 0.15897(18) 0.0365(12) Uani 1 1 d . .
O6 O 0.4170(2) 0.7612(5) 0.3200(2) 0.0418(13) Uani 1 1 d . .
O4 O 0.4756(2) 1.1388(6) 0.3446(2) 0.0564(17) Uani 1 1 d . .
O3 O 0.3337(3) 1.1830(7) 0.3853(2) 0.0603(17) Uani 1 1 d . .
O5 O 0.4549(3) 0.8785(8) 0.4554(2) 0.073(2) Uani 1 1 d . .
C21 C 0.2138(3) 0.7424(8) 0.2017(3) 0.0336(16) Uani 1 1 d . .
C19 C 0.2911(3) 0.8584(7) 0.2611(3) 0.0348(17) Uani 1 1 d . .
C23 C 0.4410(3) 1.0639(8) 0.3470(3) 0.044(2) Uani 1 1 d . .
C20 C 0.254745 0.848775 0.213081 0.030 Uani 1 1 d . .
C22 C 0.3529(3) 1.0889(9) 0.3715(3) 0.0440(19) Uani 1 1 d . .
C13 C 0.4483(3) 0.5163(8) 0.3777(3) 0.0373(17) Uani 1 1 d . .
C24 C 0.4285(4) 0.8985(9) 0.4149(3) 0.051(2) Uani 1 1 d . .
C7 C 0.3792(3) 0.5068(8) 0.2772(3) 0.0341(16) Uani 1 1 d . .
C6 C 0.5297(4) 0.7089(8) 0.3151(3) 0.048(2) Uani 1 1 d . .
H6 H 0.522048 0.791342 0.329199 0.058 Uiso 1 1 calc R U
C14 C 0.4104(3) 0.5213(9) 0.3994(3) 0.0449(19) Uani 1 1 d . .
H14 H 0.378041 0.574566 0.385529 0.054 Uiso 1 1 calc R U
C12 C 0.3593(3) 0.3753(7) 0.2869(3) 0.0357(17) Uani 1 1 d . .
H12 H 0.375099 0.334408 0.317163 0.043 Uiso 1 1 calc R U
C1 C 0.4936(3) 0.5948(7) 0.3046(3) 0.0350(17) Uani 1 1 d . .
C11 C 0.3163(3) 0.3052(9) 0.2516(3) 0.048(2) Uani 1 1 d . .
H11 H 0.302605 0.218538 0.258221 0.058 Uiso 1 1 calc R U
C8 C 0.3552(3) 0.5652(8) 0.2311(3) 0.0411(18) Uani 1 1 d . .
H8 H 0.368373 0.651837 0.223894 0.049 Uiso 1 1 calc R U
C5 C 0.5776(4) 0.7012(10) 0.3047(3) 0.054(2) Uani 1 1 d . .
H5 H 0.602871 0.776805 0.313396 0.065 Uiso 1 1 calc R U
C2 C 0.5049(3) 0.4724(8) 0.2828(3) 0.046(2) Uani 1 1 d . .
H2 H 0.481567 0.392704 0.276721 0.055 Uiso 1 1 calc R U
C18 C 0.4972(4) 0.4366(9) 0.3987(3) 0.052(2) Uani 1 1 d . .
H18 H 0.523745 0.432765 0.384667 0.063 Uiso 1 1 calc R U
C4 C 0.5881(4) 0.5823(9) 0.2814(3) 0.052(2) Uani 1 1 d . .
H4 H 0.619626 0.579200 0.273597 0.063 Uiso 1 1 calc R U
C9 C 0.3124(4) 0.4959(10) 0.1964(3) 0.053(2) Uani 1 1 d . .
H9 H 0.295952 0.537507 0.166299 0.063 Uiso 1 1 calc R U
C3 C 0.5523(4) 0.4713(10) 0.2703(4) 0.055(2) Uani 1 1 d . .
H3 H 0.558894 0.392480 0.253990 0.066 Uiso 1 1 calc R U
C10 C 0.2938(3) 0.3663(9) 0.2059(3) 0.047(2) Uani 1 1 d . .
H10 H 0.265784 0.318207 0.181769 0.056 Uiso 1 1 calc R U
C16 C 0.4660(4) 0.3700(10) 0.4619(3) 0.059(3) Uani 1 1 d . .
H16 H 0.472118 0.319793 0.490256 0.071 Uiso 1 1 calc R U
C15 C 0.4197(4) 0.4468(10) 0.4424(3) 0.063(3) Uani 1 1 d . .
H15 H 0.393741 0.450974 0.457104 0.076 Uiso 1 1 calc R U
C17 C 0.5048(4) 0.3643(12) 0.4406(4) 0.075(3) Uani 1 1 d . .
H17 H 0.536925 0.310403 0.454865 0.090 Uiso 1 1 calc R U
Cl1 Cl 0.25881(13) 0.9635(4) 0.17142(12) 0.0896(9) Uani 1 1 d . .

loop_
_atom_site_aniso_label
_atom_site_aniso_U_11
_atom_site_aniso_U_22
_atom_site_aniso_U_33
_atom_site_aniso_U_23
_atom_site_aniso_U_13
_atom_site_aniso_U_12
Re1 0.02976(17) 0.02350(17) 0.04405(19) -0.00605(13) 0.00891(12) -0.00297(12)
P1 0.0318(10) 0.0207(9) 0.0471(11) -0.0020(8) 0.0144(8) -0.0010(7)
O2 0.030(2) 0.023(2) 0.041(3) -0.001(2) 0.011(2) -0.007(2)
O1 0.033(3) 0.033(3) 0.042(3) -0.002(2) 0.013(2) -0.006(2)
O6 0.041(3) 0.021(3) 0.069(4) -0.004(2) 0.027(3) -0.006(2)
O4 0.039(3) 0.035(3) 0.085(5) -0.008(3) 0.012(3) -0.018(3)
O3 0.060(4) 0.055(4) 0.063(4) -0.023(3) 0.018(3) 0.003(3)
O5 0.079(5) 0.070(5) 0.049(4) -0.002(3) -0.001(4) 0.000(4)
C21 0.032(4) 0.032(4) 0.039(4) -0.004(3) 0.015(3) 0.001(3)
C19 0.023(3) 0.024(4) 0.055(5) -0.007(3) 0.012(3) -0.003(3)
C23 0.035(4) 0.031(4) 0.052(5) -0.007(4) -0.001(4) 0.004(4)
C20 0.034 0.014 0.041 -0.003 0.014 -0.004
C22 0.039(4) 0.034(4) 0.051(5) -0.003(4) 0.007(4) -0.008(4)
C13 0.043(4) 0.026(4) 0.039(4) 0.000(3) 0.011(3) -0.002(3)
C24 0.048(5) 0.029(4) 0.064(6) -0.009(4) 0.008(4) -0.004(4)
C7 0.027(4) 0.023(4) 0.055(5) 0.000(3) 0.018(3) 0.003(3)
C6 0.063(5) 0.022(4) 0.072(6) -0.014(4) 0.039(5) -0.014(4)
C14 0.039(4) 0.040(5) 0.050(5) 0.006(4) 0.009(4) 0.004(4)
C12 0.028(4) 0.022(4) 0.056(5) 0.000(3) 0.014(3) 0.002(3)
C1 0.032(4) 0.022(4) 0.052(4) 0.005(3) 0.017(3) 0.007(3)
C11 0.040(4) 0.031(4) 0.076(6) -0.007(4) 0.024(4) -0.006(4)
C8 0.039(4) 0.032(4) 0.051(5) 0.006(4) 0.016(4) 0.005(3)
C5 0.042(5) 0.044(5) 0.081(7) 0.001(5) 0.028(5) -0.008(4)
C2 0.050(5) 0.018(4) 0.075(6) -0.007(4) 0.030(4) -0.003(3)
C18 0.051(5) 0.047(5) 0.052(5) 0.003(4) 0.009(4) 0.005(4)
C4 0.041(5) 0.051(5) 0.069(6) -0.002(5) 0.025(4) 0.003(4)
C9 0.058(5) 0.047(5) 0.047(5) -0.001(4) 0.012(4) 0.015(4)
C3 0.052(5) 0.043(5) 0.080(7) -0.009(5) 0.037(5) 0.008(4)
C10 0.038(4) 0.035(4) 0.052(5) -0.010(4) -0.002(4) 0.007(4)
C16 0.072(6) 0.059(6) 0.033(4) 0.008(4) 0.002(4) 0.013(5)
C15 0.072(7) 0.062(6) 0.051(5) 0.009(5) 0.017(5) 0.001(5)
C17 0.061(6) 0.075(7) 0.063(7) 0.016(6) -0.008(5) 0.021(6)
Cl1 0.085(2) 0.088(2) 0.090(2) 0.0083(17) 0.0239(16) -0.0130(17)

loop_
_atom_type_symbol
_atom_type_description
_atom_type_scat_dispersion_real
_atom_type_scat_dispersion_imag
_atom_type_scat_source
C C 0.0033 0.0016 'International Tables Vol C Tables 4.2.6.8 and 6.1.1.4'
H H 0.0000 0.0000 'International Tables Vol C Tables 4.2.6.8 and 6.1.1.4'
Cl Cl 0.1484 0.1585 'International Tables Vol C Tables 4.2.6.8 and 6.1.1.4'
O O 0.0106 0.0060 'International Tables Vol C Tables 4.2.6.8 and 6.1.1.4'
P P 0.1023 0.0942 'International Tables Vol C Tables 4.2.6.8 and 6.1.1.4'
Re Re -1.0185 7.2310 'International Tables Vol C Tables 4.2.6.8 and 6.1.1.4'

loop_
_geom_angle_atom_site_label_1
_geom_angle_atom_site_label_2
_geom_angle_atom_site_label_3
_geom_angle
_geom_angle_site_symmetry_3
C24 Re1 C22 86.8(4) .
C24 Re1 C23 88.9(4) .
C22 Re1 C23 88.6(3) .
C24 Re1 O6 97.0(3) .
C22 Re1 O6 176.0(3) .
C23 Re1 O6 92.6(3) .
C24 Re1 O2 172.3(3) .
C22 Re1 O2 95.7(3) .
C23 Re1 O2 98.4(3) .
O6 Re1 O2 80.4(2) .
C24 Re1 O1 98.4(3) 7_565
C22 Re1 O1 96.9(3) 7_565
C23 Re1 O1 171.1(3) 7_565
O6 Re1 O1 81.56(19) 7_565
O2 Re1 O1 74.15(18) 7_565
O6 P1 C7 109.4(3) .
O6 P1 C1 108.3(3) .
C7 P1 C1 107.3(4) .
O6 P1 C13 114.9(3) .
C7 P1 C13 107.3(4) .
C1 P1 C13 109.3(4) .
C19 O2 Re1 117.4(5) .
C21 O1 Re1 116.3(5) 7_565
P1 O6 Re1 149.7(4) .
O1 C21 C20 122.5(6) .
O1 C21 C19 115.8(6) 7_565
C20 C21 C19 121.6(6) 7_565
O2 C19 C20 123.4(6) .
O2 C19 C21 115.5(6) 7_565
C20 C19 C21 121.1(5) 7_565
O4 C23 Re1 177.5(8) .
C21 C20 C19 117.3(4) .
C21 C20 Cl1 121.2(3) .
C19 C20 Cl1 121.5(3) .
O3 C22 Re1 179.4(8) .
C14 C13 C18 119.6(8) .
C14 C13 P1 119.6(6) .
C18 C13 P1 120.8(7) .
O5 C24 Re1 178.9(8) .
C12 C7 C8 118.6(7) .
C12 C7 P1 123.1(6) .
C8 C7 P1 118.3(6) .
C1 C6 C5 120.0(8) .
C13 C14 C15 120.7(8) .
C11 C12 C7 120.5(8) .
C6 C1 C2 119.6(7) .
C6 C1 P1 118.7(6) .
C2 C1 P1 121.6(6) .
C12 C11 C10 119.2(8) .
C9 C8 C7 120.7(8) .
C6 C5 C4 120.7(8) .
C1 C2 C3 118.9(7) .
C17 C18 C13 118.3(9) .
C3 C4 C5 119.4(8) .
C10 C9 C8 120.4(8) .
C4 C3 C2 121.2(8) .
C9 C10 C11 120.6(8) .
C15 C16 C17 120.7(9) .
C16 C15 C14 119.4(10) .
C18 C17 C16 121.4(9) .

loop_
_geom_bond_atom_site_label_1
_geom_bond_atom_site_label_2
_geom_bond_distance
_geom_bond_site_symmetry_2
Re1 C24 1.897(9) .
Re1 C22 1.897(9) .
Re1 C23 1.903(9) .
Re1 O6 2.140(5) .
Re1 O2 2.150(5) .
Re1 O1 2.160(5) 7_565
P1 O6 1.508(5) .
P1 C7 1.789(7) .
P1 C1 1.797(7) .
P1 C13 1.797(8) .
O2 C19 1.269(8) .
O1 C21 1.278(8) .
O4 C23 1.159(10) .
O3 C22 1.155(10) .
O5 C24 1.172(11) .
C21 C20 1.398(7) .
C21 C19 1.495(10) 7_565
C19 C20 1.405(7) .
C20 Cl1 1.674(3) .
C13 C14 1.363(11) .
C13 C18 1.402(11) .
C7 C12 1.396(10) .
C7 C8 1.401(11) .
C6 C1 1.371(10) .
C6 C5 1.389(11) .
C14 C15 1.405(12) .
C12 C11 1.387(11) .
C1 C2 1.394(10) .
C11 C10 1.396(12) .
C8 C9 1.370(11) .
C5 C4 1.385(12) .
C2 C3 1.411(11) .
C18 C17 1.372(13) .
C4 C3 1.344(12) .
C9 C10 1.365(12) .
C16 C15 1.333(13) .
C16 C17 1.378(14) .
